data_1001079
loop_
_publ_author_name
'Goreaud, M'
'Labbe, P H'
'Raveau, B'

_publ_section_title
;
A mixed-valence tungsten oxide of divalent tin: Sn~10~ W~16~ O~46~
;
_journal_coden_ASTM ACBCAR
_journal_name_full 'Acta Crystallographica B (24,1968-38,1982)'
_journal_page_first 15
_journal_page_last 19
_journal_paper_doi 10.1107/S0567740880002348
_journal_volume 36
_journal_year 1980
_chemical_formula_structural 'Sn10 W16 O46'
_chemical_formula_sum 'O46 Sn10 W16'
_chemical_name_systematic 'Tin tungsten oxide (10/16/46)'
_space_group_IT_number 176
_symmetry_cell_setting hexagonal
_symmetry_Int_Tables_number 176
_symmetry_space_group_name_Hall '-P 6c'
_symmetry_space_group_name_H-M 'P 63/m'
_cell_angle_alpha 90
_cell_angle_beta 90
_cell_angle_gamma 120
_cell_formula_units_Z 1
_cell_length_a 7.667(4)
_cell_length_b 7.667(4)
_cell_length_c 18.640(4)
_cell_volume 948.9
_exptl_crystal_density_meas 8.62(9)
_refine_ls_R_factor_all 0.06
_cod_database_code 1001079

loop_
_symmetry_equiv_pos_as_xyz
x,y,z
-y,x-y,z
y-x,-x,z
-x,-y,1/2+z
y,y-x,1/2+z
x-y,x,1/2+z
-x,-y,-z
y,y-x,-z
x-y,x,-z
x,y,1/2-z
-y,x-y,1/2-z
y-x,-x,1/2-z

loop_
_atom_site_label
_atom_site_type_symbol
_atom_site_symmetry_multiplicity
_atom_site_Wyckoff_symbol
_atom_site_fract_x
_atom_site_fract_y
_atom_site_fract_z
_atom_site_occupancy
_atom_site_attached_hydrogens
_atom_site_calc_flag
Sn1 Sn2+ 6 h 0.1928(6) 0.3124(6) 0.25 1. 0 d
Sn2 Sn2+ 4 f 0.3333 0.6667 0.0705(2) 1. 0 d
W1 W4+ 12 i 0.22453(20) 0.05645(20) 0.05991(7) 1. 0 d
W2 W6+ 4 f 0.3333 0.6667 0.67023(12) 1. 0 d
O1 O2- 6 h 0.459(9) 0.301(9) 0.25 1. 0 d
O2 O2- 12 i 0.462(6) 0.131(6) 0.1195(21) 1. 0 d
O3 O2- 12 i 0.129(4) 0.412(4) 0.0060(14) 1. 0 d
O4 O2- 2 b 0. 0. 0. 1. 0 d
O5 O2- 12 i 0.186(4) 0.245(4) 0.1243(12) 1. 0 d
O6 O2- 2 a 0. 0. 0.25 1. 0 d

loop_
_atom_type_symbol
_atom_type_oxidation_number
Sn2+ 2.000
W4+ 4.000
W6+ 6.000
O2- -2.000
